data_4517237
loop_
_publ_author_name
'Alice Heskia'
'Thierry Maris'
'James D. Wuest'

_publ_section_title
;
 Foiling Normal Patterns of Crystallization by Design. Polymorphism of
 Phosphangulene Chalcogenides
;
_journal_name_full 'Cryst. Growth & Design'
_journal_page_first 5390
_journal_page_last 5406
_journal_paper_doi 10.1021/acs.cgd.9b00907
_journal_volume 19
_journal_year 2019
_chemical_formula_moiety 'C18 H9 O4 P'
_chemical_formula_sum 'C18 H9 O4 P'
_chemical_formula_weight 320.22
_chemical_name_common 'phosphangulene oxide'
_chemical_name_systematic 4,8,12-Trioxa-12c-oxophospha-4,8,12,12c-tetrahydrodibenzo(cd,mn)pyrene
_space_group_crystal_system orthorhombic
_space_group_IT_number 61
_space_group_name_Hall '-P 2ac 2ab'
_space_group_name_H-M_alt 'P b c a'
_atom_sites_solution_hydrogens difmap
_atom_sites_solution_primary dual
_audit_contact_author_name
;
;
_audit_creation_date 2018-09-29
_audit_creation_method
;
Olex2 1.2
(compiled 2018.05.29 svn.r3508 for OlexSys, GUI svn.r5506)
;
_cell_angle_alpha 90
_cell_angle_beta 90
_cell_angle_gamma 90
_cell_formula_units_Z 8
_cell_length_a 12.0850(6)
_cell_length_b 7.4412(4)
_cell_length_c 29.7220(16)
_cell_measurement_reflns_used 9953
_cell_measurement_temperature 150
_cell_measurement_theta_max 60.669
_cell_measurement_theta_min 2.587
_cell_volume 2672.8(2)
_computing_cell_refinement
;       
SAINT (2013) V8.38A; Integration Software for Single Crystal Data. 
Bruker AXS Inc., Madison, WI 53719-1173.'
;
_computing_data_collection
;
APEX 2 (2013) Bruker AXS Inc., Madison, WI 53719-1173.
;
_computing_data_reduction
;       
SAINT (2013) V8.38A; Integration Software for Single Crystal Data. 
Bruker AXS Inc., Madison, WI 53719-1173.'
;
_computing_molecular_graphics 'Olex2 (Dolomanov et al., 2009)'
_computing_publication_material 'Olex2 (Dolomanov et al., 2009)'
_computing_structure_refinement 'XL (Sheldrick, 2008)'
_computing_structure_solution 'ShelXT (Sheldrick, 2015)'
_diffrn_ambient_temperature 150
_diffrn_detector 'CMOS Area detector'
_diffrn_detector_area_resol_mean 10.24
_diffrn_detector_type 'Bruker Photon 100 CMOS Detector'
_diffrn_measured_fraction_theta_full 1.000
_diffrn_measured_fraction_theta_max 0.997
_diffrn_measurement_device 'k-geometry diffractometer'
_diffrn_measurement_device_type 'Bruker Venture Metaljet'
_diffrn_measurement_method '\w and \f scans'
_diffrn_radiation_collimation 'Focusing mirrors'
_diffrn_radiation_monochromator 'Helios MX Mirror Optics'
_diffrn_radiation_probe x-ray
_diffrn_radiation_type GaK\a
_diffrn_radiation_wavelength 1.34139
_diffrn_reflns_av_R_equivalents 0.0512
_diffrn_reflns_av_unetI/netI 0.0325
_diffrn_reflns_Laue_measured_fraction_full 1.000
_diffrn_reflns_Laue_measured_fraction_max 0.997
_diffrn_reflns_limit_h_max 15
_diffrn_reflns_limit_h_min -14
_diffrn_reflns_limit_k_max 9
_diffrn_reflns_limit_k_min -9
_diffrn_reflns_limit_l_max 36
_diffrn_reflns_limit_l_min -38
_diffrn_reflns_number 21867
_diffrn_reflns_point_group_measured_fraction_full 1.000
_diffrn_reflns_point_group_measured_fraction_max 0.997
_diffrn_reflns_theta_full 53.594
_diffrn_reflns_theta_max 60.651
_diffrn_reflns_theta_min 2.587
_diffrn_source 'Metal Jet'
_diffrn_source_target Ga
_diffrn_source_type 'Gallium Liquid Metal Jet Source'
_exptl_absorpt_coefficient_mu 1.307
_exptl_absorpt_correction_T_max 0.7519
_exptl_absorpt_correction_T_min 0.5747
_exptl_absorpt_correction_type multi-scan
_exptl_absorpt_process_details
;
 SADABS-2016/2 (Bruker,2016/2) was used for absorption correction. 
wR2(int) was 0.1227 before and 0.0743 after correction. 
The Ratio of minimum to maximum transmission is 0.7643. 
The \l/2 correction factor is Not present.'
;
_exptl_crystal_colour 'clear light Colorless'
_exptl_crystal_colour_lustre clear
_exptl_crystal_colour_modifier light
_exptl_crystal_density_diffrn 1.592
_exptl_crystal_description plate
_exptl_crystal_F_000 1312
_exptl_crystal_recrystallization_method 'crystallised from EtOH'
_exptl_crystal_size_max 0.15
_exptl_crystal_size_mid 0.12
_exptl_crystal_size_min 0.03
_refine_diff_density_max 0.563
_refine_diff_density_min -0.510
_refine_diff_density_rms 0.078
_refine_ls_extinction_coef 0.0031(3)
_refine_ls_extinction_expression Fc^*^=kFc[1+0.001xFc^2^\l^3^/sin(2\q)]^-1/4^
_refine_ls_extinction_method 'SHELXL-2018/3 (Sheldrick 2018)'
_refine_ls_goodness_of_fit_ref 1.088
_refine_ls_hydrogen_treatment refall
_refine_ls_matrix_type full
_refine_ls_number_parameters 245
_refine_ls_number_reflns 3063
_refine_ls_number_restraints 0
_refine_ls_restrained_S_all 1.088
_refine_ls_R_factor_all 0.0561
_refine_ls_R_factor_gt 0.0491
_refine_ls_shift/su_max 0.000
_refine_ls_shift/su_mean 0.000
_refine_ls_structure_factor_coef Fsqd
_refine_ls_weighting_details 'w=1/[\s^2^(Fo^2^)+(0.0653P)^2^+2.5030P] where P=(Fo^2^+2Fc^2^)/3'
_refine_ls_weighting_scheme calc
_refine_ls_wR_factor_gt 0.1238
_refine_ls_wR_factor_ref 0.1310
_reflns_Friedel_coverage 0.000
_reflns_Friedel_fraction_full .
_reflns_Friedel_fraction_max .
_reflns_number_gt 2650
_reflns_number_total 3063
_reflns_threshold_expression 'I > 2\s(I)'
_cod_data_source_file phango_c_jw2112.cif
_cod_data_source_block jw2112
_cod_depositor_comments
;
The following automatic conversions were performed:

data item '_diffrn_radiation_probe' value 'X-ray' was changed to
'x-ray' in accordance with the built-in table derived from the CIF
Core dictionary named 'cif_core.dic' version 2.4.5 last updated on
2014-11-21.

Automatic conversion script
Id: cif_fix_values 6909 2019-04-08 15:41:33Z antanas 
;
_cod_database_code 4517237

loop_
_space_group_symop_id
_space_group_symop_operation_xyz
1 'x, y, z'
2 '-x+1/2, -y, z+1/2'
3 '-x, y+1/2, -z+1/2'
4 'x+1/2, -y+1/2, -z'
5 '-x, -y, -z'
6 'x-1/2, y, -z-1/2'
7 'x, -y-1/2, z-1/2'
8 '-x-1/2, y-1/2, z'

loop_
_atom_site_label
_atom_site_type_symbol
_atom_site_fract_x
_atom_site_fract_y
_atom_site_fract_z
_atom_site_U_iso_or_equiv
_atom_site_adp_type
_atom_site_occupancy
_atom_site_site_symmetry_order
_atom_site_calc_flag
_atom_site_refinement_flags_posn
_atom_site_refinement_flags_adp
_atom_site_refinement_flags_occupancy
_atom_site_disorder_assembly
_atom_site_disorder_group
P1A P 0.48007(4) 0.47915(7) 0.62129(2) 0.02246(17) Uani 1 1 d . . . . .
O1A O 0.46334(11) 0.2954(2) 0.71076(5) 0.0288(3) Uani 1 1 d . . . . .
O2A O 0.60914(11) 0.2380(2) 0.56029(5) 0.0278(3) Uani 1 1 d . . . . .
O3A O 0.25123(12) 0.50917(19) 0.58378(5) 0.0283(3) Uani 1 1 d . . . . .
O4A O 0.53505(12) 0.6557(2) 0.62462(5) 0.0307(3) Uani 1 1 d . . . . .
C1A C 0.55350(15) 0.2875(3) 0.63790(7) 0.0235(4) Uani 1 1 d . . . . .
C2A C 0.54109(15) 0.2207(3) 0.68130(7) 0.0246(4) Uani 1 1 d . . . . .
C3A C 0.60366(16) 0.0745(3) 0.69535(7) 0.0288(4) Uani 1 1 d . . . . .
H3A H 0.594(2) 0.025(3) 0.7260(9) 0.033(6) Uiso 1 1 d . . . . .
C4A C 0.67303(17) -0.0075(3) 0.66380(8) 0.0303(5) Uani 1 1 d . . . . .
H4A H 0.715(2) -0.114(4) 0.6737(9) 0.043(7) Uiso 1 1 d . . . . .
C5A C 0.67706(17) 0.0453(3) 0.61898(7) 0.0279(4) Uani 1 1 d . . . . .
H5A H 0.719(2) -0.019(3) 0.5967(8) 0.024(6) Uiso 1 1 d . . . . .
C6A C 0.61363(15) 0.1909(3) 0.60588(7) 0.0245(4) Uani 1 1 d . . . . .
C7A C 0.43694(15) 0.4024(2) 0.56857(7) 0.0238(4) Uani 1 1 d . . . . .
C8A C 0.50762(16) 0.2970(3) 0.54266(7) 0.0249(4) Uani 1 1 d . . . . .
C9A C 0.47827(17) 0.2491(3) 0.49931(7) 0.0284(4) Uani 1 1 d . . . . .
H9A H 0.525(2) 0.183(4) 0.4809(9) 0.031(6) Uiso 1 1 d . . . . .
C10A C 0.37389(18) 0.3020(3) 0.48400(7) 0.0310(5) Uani 1 1 d . . . . .
H10A H 0.355(2) 0.266(4) 0.4523(9) 0.036(7) Uiso 1 1 d . . . . .
C11A C 0.29716(17) 0.3893(3) 0.51105(7) 0.0299(4) Uani 1 1 d . . . . .
H11A H 0.226(2) 0.418(4) 0.5011(8) 0.031(6) Uiso 1 1 d . . . . .
C12A C 0.32888(16) 0.4347(3) 0.55446(7) 0.0259(4) Uani 1 1 d . . . . .
C13A C 0.35731(15) 0.4352(3) 0.65076(7) 0.0237(4) Uani 1 1 d . . . . .
C14A C 0.36158(15) 0.3505(3) 0.69245(7) 0.0248(4) Uani 1 1 d . . . . .
C15A C 0.26514(17) 0.3137(3) 0.71602(7) 0.0287(4) Uani 1 1 d . . . . .
H15A H 0.266(2) 0.255(3) 0.7456(8) 0.031(6) Uiso 1 1 d . . . . .
C16A C 0.16481(17) 0.3553(3) 0.69535(7) 0.0290(4) Uani 1 1 d . . . . .
H16A H 0.096(2) 0.329(3) 0.7111(8) 0.027(6) Uiso 1 1 d . . . . .
C17A C 0.15797(17) 0.4220(3) 0.65149(8) 0.0285(4) Uani 1 1 d . . . . .
H17A H 0.089(2) 0.435(4) 0.6384(9) 0.032(6) Uiso 1 1 d . . . . .
C18A C 0.25587(16) 0.4576(3) 0.62891(7) 0.0251(4) Uani 1 1 d . . . . .

loop_
_atom_site_aniso_label
_atom_site_aniso_U_11
_atom_site_aniso_U_22
_atom_site_aniso_U_33
_atom_site_aniso_U_23
_atom_site_aniso_U_13
_atom_site_aniso_U_12
P1A 0.0173(3) 0.0195(3) 0.0306(3) -0.00087(17) 0.00093(18) -0.00097(16)
O1A 0.0244(7) 0.0321(8) 0.0299(7) -0.0020(6) -0.0002(5) 0.0015(6)
O2A 0.0217(7) 0.0310(7) 0.0307(7) 0.0018(6) 0.0024(5) 0.0045(5)
O3A 0.0220(7) 0.0283(7) 0.0347(7) 0.0027(6) 0.0004(6) 0.0046(5)
O4A 0.0260(7) 0.0213(7) 0.0447(9) -0.0022(6) 0.0029(6) -0.0047(5)
C1A 0.0160(8) 0.0230(9) 0.0315(9) -0.0026(7) -0.0012(7) -0.0011(7)
C2A 0.0201(8) 0.0244(9) 0.0294(9) -0.0024(7) -0.0022(7) -0.0016(7)
C3A 0.0229(9) 0.0290(10) 0.0344(10) 0.0036(8) -0.0033(8) -0.0034(8)
C4A 0.0228(9) 0.0275(10) 0.0406(11) 0.0038(8) -0.0035(8) 0.0023(8)
C5A 0.0215(9) 0.0254(9) 0.0368(11) -0.0027(8) -0.0005(8) 0.0027(8)
C6A 0.0177(8) 0.0244(9) 0.0313(10) 0.0010(7) -0.0004(7) -0.0009(7)
C7A 0.0193(8) 0.0215(9) 0.0307(9) 0.0020(7) 0.0008(7) -0.0022(7)
C8A 0.0221(9) 0.0214(9) 0.0311(10) 0.0039(7) 0.0007(7) -0.0014(7)
C9A 0.0299(10) 0.0234(10) 0.0320(10) -0.0009(8) 0.0033(8) -0.0018(8)
C10A 0.0327(11) 0.0285(10) 0.0318(10) 0.0030(8) -0.0030(8) -0.0061(8)
C11A 0.0242(9) 0.0293(10) 0.0363(10) 0.0031(8) -0.0058(8) -0.0035(8)
C12A 0.0209(9) 0.0209(9) 0.0358(10) 0.0023(8) 0.0007(8) -0.0011(7)
C13A 0.0192(8) 0.0195(8) 0.0322(10) -0.0031(7) 0.0020(7) -0.0008(7)
C14A 0.0211(9) 0.0208(9) 0.0325(10) -0.0044(7) 0.0005(7) -0.0003(7)
C15A 0.0278(10) 0.0244(10) 0.0338(10) -0.0041(8) 0.0049(8) -0.0021(8)
C16A 0.0245(9) 0.0219(9) 0.0407(11) -0.0057(8) 0.0084(8) -0.0007(7)
C17A 0.0211(9) 0.0230(9) 0.0414(11) -0.0054(8) 0.0010(8) 0.0015(7)
C18A 0.0220(9) 0.0192(9) 0.0340(10) -0.0018(7) 0.0002(8) 0.0014(7)

loop_
_atom_type_symbol
_atom_type_description
_atom_type_scat_dispersion_real
_atom_type_scat_dispersion_imag
_atom_type_scat_source
C C 0.0137 0.0067 'International Tables Vol C Tables 4.2.6.8 and 6.1.1.4'
H H 0.0000 0.0000 'International Tables Vol C Tables 4.2.6.8 and 6.1.1.4'
O O 0.0389 0.0241 'International Tables Vol C Tables 4.2.6.8 and 6.1.1.4'
P P 0.2543 0.3332 'International Tables Vol C Tables 4.2.6.8 and 6.1.1.4'

loop_
_geom_angle_atom_site_label_1
_geom_angle_atom_site_label_2
_geom_angle_atom_site_label_3
_geom_angle
_geom_angle_site_symmetry_1
_geom_angle_site_symmetry_3
O4A P1A C1A 118.56(9) . .
O4A P1A C7A 119.05(9) . .
O4A P1A C13A 120.90(9) . .
C1A P1A C13A 97.81(9) . .
C7A P1A C1A 97.92(9) . .
C7A P1A C13A 97.73(9) . .
C2A O1A C14A 117.45(15) . .
C6A O2A C8A 118.23(15) . .
C12A O3A C18A 117.63(15) . .
C2A C1A P1A 119.88(15) . .
C2A C1A C6A 120.27(18) . .
C6A C1A P1A 119.40(15) . .
C1A C2A O1A 120.71(17) . .
C3A C2A O1A 119.24(18) . .
C3A C2A C1A 120.01(18) . .
C2A C3A H3A 120.4(15) . .
C2A C3A C4A 117.82(19) . .
C4A C3A H3A 121.6(15) . .
C3A C4A H4A 117.3(16) . .
C5A C4A C3A 122.72(19) . .
C5A C4A H4A 119.7(16) . .
C4A C5A H5A 122.4(14) . .
C6A C5A C4A 118.15(19) . .
C6A C5A H5A 119.4(14) . .
C1A C6A O2A 120.66(17) . .
C5A C6A O2A 119.35(17) . .
C5A C6A C1A 119.98(19) . .
C8A C7A P1A 119.82(15) . .
C8A C7A C12A 120.40(18) . .
C12A C7A P1A 119.57(15) . .
C7A C8A O2A 120.38(17) . .
C9A C8A O2A 119.39(18) . .
C9A C8A C7A 120.22(18) . .
C8A C9A H9A 122.0(16) . .
C8A C9A C10A 117.53(19) . .
C10A C9A H9A 120.5(16) . .
C9A C10A H10A 115.9(15) . .
C11A C10A C9A 123.1(2) . .
C11A C10A H10A 120.9(15) . .
C10A C11A H11A 122.6(15) . .
C12A C11A C10A 117.89(19) . .
C12A C11A H11A 119.5(15) . .
C7A C12A O3A 120.74(18) . .
C11A C12A O3A 119.44(18) . .
C11A C12A C7A 119.81(19) . .
C14A C13A P1A 119.87(14) . .
C14A C13A C18A 120.05(17) . .
C18A C13A P1A 119.19(15) . .
C13A C14A O1A 120.62(16) . .
C15A C14A O1A 118.81(18) . .
C15A C14A C13A 120.54(18) . .
C14A C15A H15A 122.1(14) . .
C14A C15A C16A 117.67(19) . .
C16A C15A H15A 120.1(14) . .
C15A C16A H16A 119.1(14) . .
C15A C16A C17A 122.78(19) . .
C17A C16A H16A 117.9(14) . .
C16A C17A H17A 118.9(16) . .
C18A C17A C16A 117.99(19) . .
C18A C17A H17A 123.1(16) . .
O3A C18A C13A 120.97(17) . .
C17A C18A O3A 118.92(18) . .
C17A C18A C13A 120.07(19) . .

loop_
_geom_bond_atom_site_label_1
_geom_bond_atom_site_label_2
_geom_bond_distance
_geom_bond_site_symmetry_2
P1A O4A 1.4757(15) .
P1A C1A 1.751(2) .
P1A C7A 1.747(2) .
P1A C13A 1.7536(19) .
O1A C2A 1.399(2) .
O1A C14A 1.406(2) .
O2A C6A 1.401(2) .
O2A C8A 1.404(2) .
O3A C12A 1.395(2) .
O3A C18A 1.396(2) .
C1A C2A 1.391(3) .
C1A C6A 1.397(3) .
C2A C3A 1.389(3) .
C3A H3A 0.99(3) .
C3A C4A 1.398(3) .
C4A H4A 0.99(3) .
C4A C5A 1.390(3) .
C5A H5A 0.96(2) .
C5A C6A 1.383(3) .
C7A C8A 1.392(3) .
C7A C12A 1.393(3) .
C8A C9A 1.383(3) .
C9A H9A 0.93(3) .
C9A C10A 1.398(3) .
C10A H10A 1.01(3) .
C10A C11A 1.389(3) .
C11A H11A 0.93(3) .
C11A C12A 1.388(3) .
C13A C14A 1.391(3) .
C13A C18A 1.397(3) .
C14A C15A 1.387(3) .
C15A H15A 0.98(2) .
C15A C16A 1.394(3) .
C16A H16A 0.97(2) .
C16A C17A 1.397(3) .
C17A H17A 0.93(3) .
C17A C18A 1.386(3) .

loop_
_geom_hbond_atom_site_label_D
_geom_hbond_atom_site_label_H
_geom_hbond_atom_site_label_A
_geom_hbond_distance_DH
_geom_hbond_distance_HA
_geom_hbond_distance_DA
_geom_hbond_angle_DHA
_geom_hbond_site_symmetry_A
_geom_hbond_publ_flag
C3A H3A O1A 0.99(3) 2.64(3) 3.572(3) 158(2) 3_646 yes
C11A H11A O2A 0.93(3) 2.59(3) 3.249(2) 129(2) 4_456 yes
C17A H17A O4A 0.93(3) 2.59(3) 3.163(2) 120(2) 8_655 yes

loop_
_geom_torsion_atom_site_label_1
_geom_torsion_atom_site_label_2
_geom_torsion_atom_site_label_3
_geom_torsion_atom_site_label_4
_geom_torsion
_geom_torsion_site_symmetry_1
_geom_torsion_site_symmetry_2
_geom_torsion_site_symmetry_3
_geom_torsion_site_symmetry_4
P1A C1A C2A O1A 5.6(2) . . . .
P1A C1A C2A C3A -176.53(15) . . . .
P1A C1A C6A O2A -4.7(2) . . . .
P1A C1A C6A C5A 176.31(15) . . . .
P1A C7A C8A O2A 6.0(2) . . . .
P1A C7A C8A C9A -174.21(15) . . . .
P1A C7A C12A O3A -7.3(3) . . . .
P1A C7A C12A C11A 173.91(15) . . . .
P1A C13A C14A O1A -1.7(3) . . . .
P1A C13A C14A C15A -179.55(15) . . . .
P1A C13A C18A O3A 1.9(3) . . . .
P1A C13A C18A C17A 179.43(15) . . . .
O1A C2A C3A C4A 174.12(18) . . . .
O1A C14A C15A C16A -174.42(17) . . . .
O2A C8A C9A C10A 176.45(17) . . . .
O4A P1A C1A C2A 95.00(17) . . . .
O4A P1A C1A C6A -92.63(17) . . . .
O4A P1A C7A C8A 91.58(17) . . . .
O4A P1A C7A C12A -93.71(17) . . . .
O4A P1A C13A C14A -95.48(17) . . . .
O4A P1A C13A C18A 95.32(17) . . . .
C1A P1A C7A C8A -37.43(17) . . . .
C1A P1A C7A C12A 137.28(16) . . . .
C1A P1A C13A C14A 34.66(17) . . . .
C1A P1A C13A C18A -134.55(16) . . . .
C1A C2A C3A C4A -3.8(3) . . . .
C2A O1A C14A C13A -39.7(2) . . . .
C2A O1A C14A C15A 138.19(19) . . . .
C2A C1A C6A O2A 167.64(17) . . . .
C2A C1A C6A C5A -11.4(3) . . . .
C2A C3A C4A C5A -3.5(3) . . . .
C3A C4A C5A C6A 3.3(3) . . . .
C4A C5A C6A O2A -174.89(18) . . . .
C4A C5A C6A C1A 4.1(3) . . . .
C6A O2A C8A C7A 36.7(2) . . . .
C6A O2A C8A C9A -143.13(19) . . . .
C6A C1A C2A O1A -166.71(17) . . . .
C6A C1A C2A C3A 11.2(3) . . . .
C7A P1A C1A C2A -135.66(16) . . . .
C7A P1A C1A C6A 36.71(17) . . . .
C7A P1A C13A C14A 133.80(16) . . . .
C7A P1A C13A C18A -35.40(17) . . . .
C7A C8A C9A C10A -3.4(3) . . . .
C8A O2A C6A C1A -37.4(2) . . . .
C8A O2A C6A C5A 141.65(18) . . . .
C8A C7A C12A O3A 167.34(17) . . . .
C8A C7A C12A C11A -11.4(3) . . . .
C8A C9A C10A C11A -4.1(3) . . . .
C9A C10A C11A C12A 3.8(3) . . . .
C10A C11A C12A O3A -174.79(18) . . . .
C10A C11A C12A C7A 4.0(3) . . . .
C12A O3A C18A C13A 39.5(3) . . . .
C12A O3A C18A C17A -138.02(19) . . . .
C12A C7A C8A O2A -168.70(17) . . . .
C12A C7A C8A C9A 11.1(3) . . . .
C13A P1A C1A C2A -36.67(17) . . . .
C13A P1A C1A C6A 135.69(16) . . . .
C13A P1A C7A C8A -136.49(16) . . . .
C13A P1A C7A C12A 38.22(17) . . . .
C13A C14A C15A C16A 3.5(3) . . . .
C14A O1A C2A C1A 37.6(2) . . . .
C14A O1A C2A C3A -140.31(18) . . . .
C14A C13A C18A O3A -167.29(17) . . . .
C14A C13A C18A C17A 10.2(3) . . . .
C14A C15A C16A C17A 3.7(3) . . . .
C15A C16A C17A C18A -3.8(3) . . . .
C16A C17A C18A O3A 174.41(17) . . . .
C16A C17A C18A C13A -3.2(3) . . . .
C18A O3A C12A C7A -36.6(2) . . . .
C18A O3A C12A C11A 142.17(19) . . . .
C18A C13A C14A O1A 167.45(17) . . . .
C18A C13A C14A C15A -10.4(3) . . . .

_cod_database_fobs_code 4517237
